data_1558501
loop_
_publ_author_name
'Beveridge, Stuart'
'McAnally, Craig A.'
'Nichol, Gary S.'
'Kennedy, Alan R.'
'Cussen, Edmund J.'
'Fletcher, Ashleigh J.'

_publ_section_title
;
 Unexpected Selective Gas Adsorption on a &#x2018;Non-Porous&#x2019; Metal
 Organic Framework
;
_journal_issue 6
_journal_name_full Crystals
_journal_page_first 548
_journal_paper_doi 10.3390/cryst10060548
_journal_volume 10
_journal_year 2020
_chemical_formula_sum 'C18 H13.5 B Cu F4 N6 O0.75'
_chemical_formula_weight 476.20
_space_group_crystal_system monoclinic
_space_group_IT_number 9
_space_group_name_Hall 'C -2yc'
_space_group_name_H-M_alt 'C 1 c 1'
_atom_sites_solution_hydrogens mixed
_audit_creation_method SHELXL-2014/7
_cell_angle_alpha 90
_cell_angle_beta 112.816(5)
_cell_angle_gamma 90
_cell_formula_units_Z 16
_cell_length_a 19.6546(8)
_cell_length_b 17.9133(6)
_cell_length_c 24.0581(11)
_cell_measurement_reflns_used 13566
_cell_measurement_temperature 123(2)
_cell_measurement_theta_max 29.4630
_cell_measurement_theta_min 3.1921
_cell_volume 7807.6(6)
_computing_cell_refinement CrysalisPro
_computing_data_collection CrysalisPro
_computing_data_reduction CrysalisPro
_computing_publication_material SHELXL
_computing_structure_refinement 'SHELXL-2014/7 (Sheldrick, 2014)'
_computing_structure_solution SIR92
_diffrn_ambient_temperature 123(2)
_diffrn_measured_fraction_theta_full 0.992
_diffrn_measured_fraction_theta_max 0.992
_diffrn_measurement_device_type 'Oxford Diff. Xcalibur E'
_diffrn_measurement_method 'omega scans'
_diffrn_radiation_type MoK\a
_diffrn_radiation_wavelength 0.71073
_diffrn_reflns_av_R_equivalents 0.0284
_diffrn_reflns_av_unetI/netI 0.0572
_diffrn_reflns_Laue_measured_fraction_full 0.992
_diffrn_reflns_Laue_measured_fraction_max 0.992
_diffrn_reflns_limit_h_max 25
_diffrn_reflns_limit_h_min -25
_diffrn_reflns_limit_k_max 21
_diffrn_reflns_limit_k_min -22
_diffrn_reflns_limit_l_max 30
_diffrn_reflns_limit_l_min -30
_diffrn_reflns_number 26295
_diffrn_reflns_point_group_measured_fraction_full 0.852
_diffrn_reflns_point_group_measured_fraction_max 0.852
_diffrn_reflns_theta_full 27.000
_diffrn_reflns_theta_max 27.000
_diffrn_reflns_theta_min 3.815
_diffrn_source 'sealed tube'
_exptl_absorpt_coefficient_mu 1.178
_exptl_absorpt_correction_T_max 1.00000
_exptl_absorpt_correction_T_min 0.93598
_exptl_absorpt_correction_type multi-scan
_exptl_absorpt_process_details
;
CrysAlisPro, Oxford Diffraction Ltd.,
Version 1.171.34.40 (release 27-08-2010 CrysAlis171 .NET)
(compiled Aug 27 2010,11:50:40)
Empirical absorption correction using spherical harmonics,
 implemented in SCALE3 ABSPACK scaling algorithm.
;
_exptl_crystal_colour red-purple
_exptl_crystal_density_diffrn 1.620
_exptl_crystal_description block
_exptl_crystal_F_000 3832
_exptl_crystal_size_max 0.22
_exptl_crystal_size_mid 0.18
_exptl_crystal_size_min 0.10
_refine_diff_density_max 0.813
_refine_diff_density_min -0.502
_refine_diff_density_rms 0.092
_refine_ls_abs_structure_details
;
 Flack x determined using 4112 quotients [(I+)-(I-)]/[(I+)+(I-)]
 (Parsons, Flack and Wagner, Acta Cryst. B69 (2013) 249-259).
;
_refine_ls_abs_structure_Flack 0.009(6)
_refine_ls_extinction_method none
_refine_ls_goodness_of_fit_ref 1.037
_refine_ls_hydrogen_treatment mixed
_refine_ls_matrix_type full
_refine_ls_number_parameters 1154
_refine_ls_number_reflns 14509
_refine_ls_number_restraints 99
_refine_ls_restrained_S_all 1.043
_refine_ls_R_factor_all 0.0666
_refine_ls_R_factor_gt 0.0510
_refine_ls_shift/su_max 0.002
_refine_ls_shift/su_mean 0.000
_refine_ls_structure_factor_coef Fsqd
_refine_ls_weighting_details 'w=1/[\s^2^(Fo^2^)+(0.0695P)^2^+4.9558P] where P=(Fo^2^+2Fc^2^)/3'
_refine_ls_weighting_scheme calc
_refine_ls_wR_factor_gt 0.1226
_refine_ls_wR_factor_ref 0.1341
_reflns_Friedel_coverage 0.716
_reflns_Friedel_fraction_full 0.711
_reflns_Friedel_fraction_max 0.711
_reflns_number_gt 11952
_reflns_number_total 14509
_reflns_threshold_expression 'I > 2\s(I)'
_cod_data_source_file sbac008.cif
_cod_data_source_block sbac008
_cod_original_sg_symbol_H-M 'C c'
_cod_original_formula_sum 'C18 H13.50 B Cu F4 N6 O0.75'
_cod_database_code 1558501
_shelx_shelxl_version_number 2014/7
_shelx_space_group_comment
;
The symmetry employed for this shelxl refinement is uniquely defined
by the following loop, which should always be used as a source of
symmetry information in preference to the above space-group names.
They are only intended as comments.
;

loop_
_space_group_symop_operation_xyz
'x, y, z'
'x, -y, z+1/2'
'x+1/2, y+1/2, z'
'x+1/2, -y+1/2, z+1/2'

loop_
_atom_site_label
_atom_site_type_symbol
_atom_site_fract_x
_atom_site_fract_y
_atom_site_fract_z
_atom_site_U_iso_or_equiv
_atom_site_adp_type
_atom_site_occupancy
_atom_site_site_symmetry_order
_atom_site_calc_flag
_atom_site_refinement_flags_posn
_atom_site_refinement_flags_adp
_atom_site_refinement_flags_occupancy
_atom_site_disorder_assembly
_atom_site_disorder_group
Cu1 Cu 0.24336(6) -0.87760(5) -0.73789(5) 0.0245(2) Uani 1 1 d . . . . .
Cu2 Cu -0.16255(6) -0.88635(5) -0.46824(5) 0.0318(2) Uani 1 1 d . . . . .
Cu3 Cu 0.48794(6) -0.61726(5) -0.20219(5) 0.0257(2) Uani 1 1 d . . . . .
Cu4 Cu 0.45981(6) -1.12381(5) -0.29019(5) 0.0242(2) Uani 1 1 d . . . . .
F1 F 0.3468(4) -0.5954(3) -0.5293(3) 0.080(2) Uani 1 1 d . . . . .
F2 F 0.4195(3) -0.5046(3) -0.4709(2) 0.0500(13) Uani 1 1 d . . . . .
F3 F 0.3994(3) -0.6111(3) -0.4279(3) 0.0548(15) Uani 1 1 d . . . . .
F4 F 0.4708(4) -0.6138(4) -0.4827(3) 0.095(3) Uani 1 1 d . . . . .
F6 F -0.0500(4) -0.8795(3) -0.2459(3) 0.0610(17) Uani 1 1 d . . . . .
F5 F 0.0092(4) -0.8947(4) -0.1471(3) 0.0717(18) Uani 1 1 d . . . . .
F9 F 0.6484(6) -0.9405(6) -0.1590(6) 0.168(5) Uani 1 1 d . . . . .
F10 F 0.6250(5) -0.9137(5) -0.0764(3) 0.130(4) Uani 1 1 d . . . . .
F7 F -0.1026(3) -0.8432(3) -0.1833(3) 0.0631(15) Uani 1 1 d . . . . .
F11 F 0.6536(5) -0.8247(4) -0.1252(4) 0.097(2) Uani 1 1 d . . . . .
F12 F 0.5453(5) -0.8885(5) -0.1685(4) 0.119(3) Uani 1 1 d . . . . .
F13 F 0.3457(16) -1.1141(14) -0.5179(7) 0.095(4) Uani 0.366(3) 1 d D U P A 1
F14 F 0.3686(13) -1.0778(11) -0.5989(11) 0.116(4) Uani 0.366(3) 1 d D U P A 1
F15 F 0.2600(9) -1.1133(13) -0.6124(10) 0.092(4) Uani 0.366(3) 1 d D U P A 1
F16 F 0.3520(15) -1.2012(9) -0.5906(15) 0.078(4) Uani 0.366(3) 1 d D U P A 1
F8 F -0.0894(3) -0.9667(3) -0.1970(3) 0.0607(16) Uani 1 1 d . . . . .
O1 O 0.2575(4) -0.7008(4) -0.4892(4) 0.069(2) Uani 1 1 d D . . . .
H1W H 0.233(4) -0.688(5) -0.5269(13) 0.082 Uiso 1 1 d D U . . .
H2W H 0.2993(18) -0.678(4) -0.484(4) 0.082 Uiso 1 1 d D U . . .
O2 O -0.3766(5) -0.5997(6) -0.4619(4) 0.092(3) Uani 1 1 d D . . . .
H3W H -0.4239(12) -0.590(7) -0.482(3) 0.111 Uiso 1 1 d D U . . .
H4W H -0.363(3) -0.589(6) -0.4916(17) 0.111 Uiso 1 1 d D U . . .
O3 O 0.7445(5) -0.8743(5) -0.2154(4) 0.083(3) Uani 1 1 d D . . . .
H5W H 0.739(3) -0.890(5) -0.1829(17) 0.100 Uiso 1 1 d D U . . .
H6W H 0.785(2) -0.899(3) -0.211(3) 0.100 Uiso 1 1 d D U . . .
N1 N 0.3437(3) -1.1010(3) -0.9292(3) 0.0218(12) Uani 1 1 d . . . . .
N2 N 0.4317(3) -1.1448(3) -0.8363(3) 0.0192(12) Uani 1 1 d . . . . .
N3 N 0.4309(3) -1.1931(3) -0.9284(3) 0.0211(12) Uani 1 1 d . . . . .
N4 N 0.2830(3) -0.9517(3) -0.7787(3) 0.0234(13) Uani 1 1 d . . . . .
N5 N 0.6513(3) -1.3196(3) -0.7777(3) 0.0226(12) Uani 1 1 d . . . . .
N6 N 0.2928(4) -1.1346(3) -1.1489(3) 0.0277(14) Uani 1 1 d . . . . .
N7 N -0.3607(3) -0.8156(3) -0.7755(3) 0.0218(13) Uani 1 1 d . . . . .
N8 N -0.2757(3) -0.9071(3) -0.7784(3) 0.0203(13) Uani 1 1 d . . . . .
N9 N -0.3644(3) -0.8607(3) -0.8695(3) 0.0193(12) Uani 1 1 d . . . . .
N10 N -0.2103(4) -0.8777(4) -0.5575(3) 0.0341(16) Uani 1 1 d . . . . .
N11 N -0.2122(4) -1.0498(3) -0.9280(3) 0.0296(15) Uani 1 1 d . . . . .
N12 N -0.5737(3) -0.6755(3) -0.9266(3) 0.0250(13) Uani 1 1 d . . . . .
N13 N 0.1939(3) -0.8693(3) -0.3001(3) 0.0191(12) Uani 1 1 d . . . . .
N14 N 0.1920(3) -0.8251(3) -0.3938(3) 0.0197(12) Uani 1 1 d . . . . .
N15 N 0.1055(3) -0.9161(3) -0.3920(2) 0.0210(12) Uani 1 1 d . . . . .
N16 N 0.4020(3) -0.6817(3) -0.2450(3) 0.0249(13) Uani 1 1 d . . . . .
N17 N 0.0355(4) -0.8774(3) -0.6135(3) 0.0260(14) Uani 1 1 d . . . . .
N18 N 0.0366(3) -1.0515(3) -0.2407(3) 0.0245(13) Uani 1 1 d . . . . .
N19 N 0.1489(3) -1.3570(3) -0.3885(3) 0.0212(12) Uani 1 1 d . . . . .
N20 N 0.1441(3) -1.3065(3) -0.4815(3) 0.0255(13) Uani 1 1 d . . . . .
N21 N 0.0587(3) -1.3996(3) -0.4810(3) 0.0247(13) Uani 1 1 d . . . . .
N22 N 0.3687(3) -1.1846(3) -0.3308(3) 0.0242(13) Uani 1 1 d . . . . .
N23 N 0.0039(3) -1.3647(4) -0.7009(3) 0.0267(14) Uani 1 1 d . . . . .
N24 N 0.0006(3) -1.5497(3) -0.3299(3) 0.0220(13) Uani 1 1 d . . . . .
C1 C 0.3740(4) -1.1027(4) -0.8699(3) 0.0185(15) Uani 1 1 d . . . . .
C2 C 0.4573(4) -1.1892(4) -0.8684(3) 0.0211(14) Uani 1 1 d . . . . .
C3 C 0.3738(4) -1.1479(4) -0.9568(3) 0.0208(14) Uani 1 1 d . . . . .
C4 C 0.3435(4) -1.0511(4) -0.8364(3) 0.0189(14) Uani 1 1 d . . . . .
C5 C 0.2850(4) -1.0041(4) -0.8695(3) 0.0224(15) Uani 1 1 d . . . . .
H5 H 0.2649 -1.0054 -0.9123 0.027 Uiso 1 1 calc R U . . .
C6 C 0.2570(4) -0.9560(4) -0.8393(3) 0.0267(16) Uani 1 1 d . . . . .
H6 H 0.2173 -0.9242 -0.8622 0.032 Uiso 1 1 calc R U . . .
C7 C 0.3386(4) -0.9988(4) -0.7472(3) 0.0237(16) Uani 1 1 d . . . . .
H7 H 0.3569 -0.9978 -0.7044 0.028 Uiso 1 1 calc R U . . .
C8 C 0.3701(4) -1.0484(4) -0.7745(3) 0.0218(15) Uani 1 1 d . . . . .
H8 H 0.4094 -1.0801 -0.7508 0.026 Uiso 1 1 calc R U . . .
C9 C 0.5236(4) -1.2370(4) -0.8355(3) 0.0200(14) Uani 1 1 d . . . . .
C10 C 0.5620(4) -1.2309(4) -0.7730(3) 0.0242(15) Uani 1 1 d . . . . .
H10 H 0.5448 -1.1989 -0.7497 0.029 Uiso 1 1 calc R U . . .
C11 C 0.6262(4) -1.2730(4) -0.7459(3) 0.0237(15) Uani 1 1 d . . . . .
H11 H 0.6531 -1.2687 -0.7036 0.028 Uiso 1 1 calc R U . . .
C12 C 0.6119(4) -1.3247(4) -0.8375(3) 0.0322(18) Uani 1 1 d . . . . .
H12 H 0.6287 -1.3582 -0.8601 0.039 Uiso 1 1 calc R U . . .
C13 C 0.5491(4) -1.2845(4) -0.8678(3) 0.0245(15) Uani 1 1 d . . . . .
H13 H 0.5238 -1.2895 -0.9102 0.029 Uiso 1 1 calc R U . . .
C14 C 0.3455(4) -1.1448(4) -1.0230(3) 0.0229(15) Uani 1 1 d . . . . .
C15 C 0.3597(5) -1.2017(4) -1.0571(3) 0.0325(18) Uani 1 1 d . . . . .
H15 H 0.3883 -1.2440 -1.0378 0.039 Uiso 1 1 calc R U . . .
C16 C 0.3311(5) -1.1952(4) -1.1196(4) 0.0382(19) Uani 1 1 d . . . . .
H16 H 0.3387 -1.2350 -1.1427 0.046 Uiso 1 1 calc R U . . .
C17 C 0.2811(5) -1.0810(5) -1.1156(4) 0.043(2) Uani 1 1 d . . . . .
H17 H 0.2546 -1.0379 -1.1353 0.051 Uiso 1 1 calc R U . . .
C18 C 0.3055(5) -1.0850(6) -1.0538(4) 0.043(2) Uani 1 1 d . . . . .
H18 H 0.2944 -1.0456 -1.0322 0.052 Uiso 1 1 calc R U . . .
C19 C -0.3036(4) -0.8622(4) -0.7484(4) 0.0255(16) Uani 1 1 d . . . . .
C20 C -0.3061(4) -0.9038(4) -0.8381(3) 0.0210(16) Uani 1 1 d . . . . .
C21 C -0.3884(4) -0.8175(4) -0.8357(3) 0.0196(14) Uani 1 1 d . . . . .
C22 C -0.2703(4) -0.8665(4) -0.6817(3) 0.0249(16) Uani 1 1 d . . . . .
C23 C -0.2885(5) -0.8160(5) -0.6470(4) 0.042(2) Uani 1 1 d . . . . .
H23 H -0.3231 -0.7774 -0.6653 0.050 Uiso 1 1 calc R U . . .
C24 C -0.2559(5) -0.8217(5) -0.5854(4) 0.042(2) Uani 1 1 d . . . . .
H24 H -0.2661 -0.7844 -0.5616 0.050 Uiso 1 1 calc R U . . .
C25 C -0.1942(6) -0.9264(5) -0.5913(4) 0.047(2) Uani 1 1 d . . . . .
H25 H -0.1613 -0.9660 -0.5723 0.056 Uiso 1 1 calc R U . . .
C26 C -0.2234(5) -0.9221(5) -0.6538(4) 0.042(2) Uani 1 1 d . . . . .
H26 H -0.2103 -0.9582 -0.6768 0.050 Uiso 1 1 calc R U . . .
C27 C -0.2747(4) -0.9546(4) -0.8702(3) 0.0202(15) Uani 1 1 d . . . . .
C28 C -0.2186(4) -1.0023(4) -0.8381(4) 0.0289(18) Uani 1 1 d . . . . .
H28 H -0.1999 -1.0029 -0.7953 0.035 Uiso 1 1 calc R U . . .
C29 C -0.1901(5) -1.0485(5) -0.8682(4) 0.0337(19) Uani 1 1 d . . . . .
H29 H -0.1521 -1.0820 -0.8452 0.040 Uiso 1 1 calc R U . . .
C30 C -0.2661(5) -1.0026(4) -0.9596(3) 0.0301(18) Uani 1 1 d . . . . .
H30 H -0.2821 -1.0019 -1.0023 0.036 Uiso 1 1 calc R U . . .
C31 C -0.2989(4) -0.9551(4) -0.9328(4) 0.0272(17) Uani 1 1 d . . . . .
H31 H -0.3378 -0.9230 -0.9566 0.033 Uiso 1 1 calc R U . . .
C32 C -0.4529(4) -0.7689(4) -0.8678(3) 0.0200(15) Uani 1 1 d . . . . .
C33 C -0.4893(4) -0.7709(4) -0.9296(3) 0.0249(16) Uani 1 1 d . . . . .
H33 H -0.4729 -0.8034 -0.9530 0.030 Uiso 1 1 calc R U . . .
C34 C -0.5495(5) -0.7255(4) -0.9571(3) 0.0283(17) Uani 1 1 d . . . . .
H34 H -0.5753 -0.7294 -0.9995 0.034 Uiso 1 1 calc R U . . .
C35 C -0.5371(4) -0.6731(4) -0.8665(3) 0.0256(16) Uani 1 1 d . . . . .
H35 H -0.5526 -0.6381 -0.8441 0.031 Uiso 1 1 calc R U . . .
C36 C -0.4776(4) -0.7192(4) -0.8355(3) 0.0251(16) Uani 1 1 d . . . . .
H36 H -0.4541 -0.7167 -0.7928 0.030 Uiso 1 1 calc R U . . .
C37 C 0.2186(4) -0.8264(3) -0.3342(3) 0.0191(14) Uani 1 1 d . . . . .
C38 C 0.1343(4) -0.8713(4) -0.4213(3) 0.0193(14) Uani 1 1 d . . . . .
C39 C 0.1373(4) -0.9123(4) -0.3316(3) 0.0196(14) Uani 1 1 d . . . . .
C40 C 0.2825(4) -0.7769(4) -0.3022(3) 0.0192(14) Uani 1 1 d . . . . .
C41 C 0.3184(4) -0.7770(4) -0.2401(3) 0.0238(15) Uani 1 1 d . . . . .
H41 H 0.3024 -0.8095 -0.2163 0.029 Uiso 1 1 calc R U . . .
C42 C 0.3789(4) -0.7287(4) -0.2122(3) 0.0252(16) Uani 1 1 d . . . . .
H42 H 0.4038 -0.7293 -0.1695 0.030 Uiso 1 1 calc R U . . .
C43 C 0.3664(4) -0.6819(4) -0.3048(3) 0.0230(15) Uani 1 1 d . . . . .
H43 H 0.3831 -0.6486 -0.3275 0.028 Uiso 1 1 calc R U . . .
C44 C 0.3067(4) -0.7275(4) -0.3361(3) 0.0240(15) Uani 1 1 d . . . . .
H44 H 0.2831 -0.7253 -0.3788 0.029 Uiso 1 1 calc R U . . .
C45 C 0.1016(4) -0.8743(4) -0.4875(3) 0.0221(15) Uani 1 1 d . . . . .
C46 C 0.1275(5) -0.8290(5) -0.5219(3) 0.0355(19) Uani 1 1 d . . . . .
H46 H 0.1681 -0.7964 -0.5030 0.043 Uiso 1 1 calc R U . . .
C47 C 0.0935(5) -0.8322(5) -0.5838(4) 0.042(2) Uani 1 1 d . . . . .
H47 H 0.1116 -0.8009 -0.6069 0.050 Uiso 1 1 calc R U . . .
C48 C 0.0124(5) -0.9217(5) -0.5790(3) 0.0363(19) Uani 1 1 d . . . . .
H48 H -0.0267 -0.9557 -0.5987 0.044 Uiso 1 1 calc R U . . .
C49 C 0.0420(5) -0.9207(5) -0.5168(3) 0.038(2) Uani 1 1 d . . . . .
H49 H 0.0220 -0.9511 -0.4945 0.045 Uiso 1 1 calc R U . . .
C50 C 0.1045(4) -0.9602(4) -0.2983(3) 0.0224(15) Uani 1 1 d . . . . .
C51 C 0.0435(5) -1.0047(5) -0.3315(3) 0.036(2) Uani 1 1 d . . . . .
H51 H 0.0244 -1.0046 -0.3744 0.044 Uiso 1 1 calc R U . . .
C52 C 0.0119(5) -1.0482(4) -0.3013(3) 0.0346(19) Uani 1 1 d . . . . .
H52 H -0.0297 -1.0777 -0.3243 0.042 Uiso 1 1 calc R U . . .
C53 C 0.0950(4) -1.0073(4) -0.2093(3) 0.0290(17) Uani 1 1 d . . . . .
H53 H 0.1132 -1.0079 -0.1665 0.035 Uiso 1 1 calc R U . . .
C54 C 0.1297(4) -0.9610(4) -0.2370(3) 0.0253(16) Uani 1 1 d . . . . .
H54 H 0.1702 -0.9306 -0.2134 0.030 Uiso 1 1 calc R U . . .
C55 C 0.1731(4) -1.3113(4) -0.4210(3) 0.0233(15) Uani 1 1 d . . . . .
C56 C 0.0880(4) -1.3519(4) -0.5091(3) 0.0242(15) Uani 1 1 d . . . . .
C57 C 0.0913(4) -1.3989(4) -0.4207(3) 0.0206(15) Uani 1 1 d . . . . .
C58 C 0.2401(4) -1.2665(4) -0.3883(3) 0.0226(15) Uani 1 1 d . . . . .
C59 C 0.2769(4) -1.2707(4) -0.3274(3) 0.0243(15) Uani 1 1 d . . . . .
H59 H 0.2593 -1.3021 -0.3041 0.029 Uiso 1 1 calc R U . . .
C60 C 0.3412(4) -1.2281(4) -0.2995(3) 0.0244(15) Uani 1 1 d . . . . .
H60 H 0.3661 -1.2304 -0.2569 0.029 Uiso 1 1 calc R U . . .
C61 C 0.3311(4) -1.1812(4) -0.3905(3) 0.0297(17) Uani 1 1 d . . . . .
H61 H 0.3494 -1.1492 -0.4130 0.036 Uiso 1 1 calc R U . . .
C62 C 0.2689(4) -1.2203(4) -0.4211(3) 0.0269(16) Uani 1 1 d . . . . .
H62 H 0.2453 -1.2167 -0.4637 0.032 Uiso 1 1 calc R U . . .
C63 C 0.0576(4) -1.3547(4) -0.5755(3) 0.0252(15) Uani 1 1 d . . . . .
C64 C 0.0494(4) -1.2914(4) -0.6103(3) 0.0304(16) Uani 1 1 d . . . . .
H64 H 0.0625 -1.2439 -0.5916 0.037 Uiso 1 1 calc R U . . .
C65 C 0.0219(4) -1.2975(4) -0.6725(3) 0.0323(17) Uani 1 1 d . . . . .
H65 H 0.0154 -1.2535 -0.6960 0.039 Uiso 1 1 calc R U . . .
C66 C 0.0125(4) -1.4254(4) -0.6666(3) 0.0301(17) Uani 1 1 d . . . . .
H66 H 0.0008 -1.4725 -0.6861 0.036 Uiso 1 1 calc R U . . .
C67 C 0.0369(5) -1.4241(4) -0.6053(4) 0.0337(17) Uani 1 1 d . . . . .
H67 H 0.0400 -1.4687 -0.5832 0.040 Uiso 1 1 calc R U . . .
C68 C 0.0603(4) -1.4502(4) -0.3887(3) 0.0201(15) Uani 1 1 d . . . . .
C69 C 0.0015(4) -1.4964(4) -0.4208(3) 0.0248(16) Uani 1 1 d . . . . .
H69 H -0.0190 -1.4951 -0.4636 0.030 Uiso 1 1 calc R U . . .
C70 C -0.0268(4) -1.5440(4) -0.3905(4) 0.0247(16) Uani 1 1 d . . . . .
H70 H -0.0677 -1.5744 -0.4133 0.030 Uiso 1 1 calc R U . . .
C71 C 0.0585(4) -1.5051(4) -0.2984(3) 0.0232(16) Uani 1 1 d . . . . .
H71 H 0.0790 -1.5083 -0.2557 0.028 Uiso 1 1 calc R U . . .
C72 C 0.0890(4) -1.4551(4) -0.3259(3) 0.0207(15) Uani 1 1 d . . . . .
H72 H 0.1291 -1.4242 -0.3023 0.025 Uiso 1 1 calc R U . . .
B1 B 0.4085(7) -0.5819(7) -0.4783(5) 0.054(3) Uani 1 1 d . . . . .
B2 B -0.0581(7) -0.8965(6) -0.1928(4) 0.043(2) Uani 1 1 d . . . . .
B3 B 0.6168(9) -0.8901(8) -0.1315(7) 0.070(4) Uani 1 1 d . . . . .
B4 B 0.3324(8) -1.1320(7) -0.5763(5) 0.091(4) Uani 0.733(6) 1 d D U P A 1
F18 F 0.1929(14) -1.1594(11) -0.5592(9) 0.078(4) Uani 0.267(6) 1 d D U P A 2
F17 F 0.3027(14) -1.0919(17) -0.5114(11) 0.095(4) Uani 0.267(6) 1 d D U P A 2
F19 F 0.1757(17) -1.0444(16) -0.5442(14) 0.116(4) Uani 0.267(6) 1 d D U P A 2
B5 B 0.2287(13) -1.0909(13) -0.5508(13) 0.091(4) Uani 0.267(6) 1 d D U P A 2
F20 F 0.2393(16) -1.0716(14) -0.6026(12) 0.092(4) Uani 0.267(6) 1 d D U P A 2
F14A F 0.3860(11) -1.0861(11) -0.5374(10) 0.116(4) Uani 0.366(3) 1 d D . P A 3
F13A F 0.3027(11) -1.1649(11) -0.5359(8) 0.095(4) Uani 0.366(3) 1 d D . P A 3
F15A F 0.2833(11) -1.0996(11) -0.6274(8) 0.092(4) Uani 0.366(3) 1 d D . P A 3
F16A F 0.3707(14) -1.1897(10) -0.5900(14) 0.078(4) Uani 0.366(3) 1 d D . P A 3

loop_
_atom_site_aniso_label
_atom_site_aniso_U_11
_atom_site_aniso_U_22
_atom_site_aniso_U_33
_atom_site_aniso_U_23
_atom_site_aniso_U_13
_atom_site_aniso_U_12
Cu1 0.0241(6) 0.0289(5) 0.0186(5) -0.0029(4) 0.0061(4) 0.0081(4)
Cu2 0.0329(6) 0.0377(5) 0.0229(5) 0.0010(4) 0.0087(4) -0.0118(4)
Cu3 0.0260(5) 0.0333(5) 0.0160(5) 0.0012(4) 0.0062(4) -0.0086(4)
Cu4 0.0238(5) 0.0282(5) 0.0195(5) 0.0006(4) 0.0073(4) -0.0046(4)
F1 0.108(6) 0.063(4) 0.040(3) 0.006(3) -0.004(3) -0.031(4)
F2 0.052(3) 0.046(3) 0.042(3) -0.001(2) 0.007(2) -0.012(2)
F3 0.062(4) 0.054(3) 0.045(3) 0.011(3) 0.018(3) -0.014(3)
F4 0.104(6) 0.110(6) 0.091(5) 0.050(4) 0.059(5) 0.063(4)
F6 0.083(5) 0.069(4) 0.034(3) 0.007(3) 0.027(3) 0.006(3)
F5 0.063(4) 0.088(4) 0.044(4) -0.004(3) -0.001(3) -0.003(3)
F9 0.138(9) 0.126(8) 0.203(12) -0.074(8) 0.025(9) 0.010(7)
F10 0.151(8) 0.141(7) 0.055(5) 0.045(5) -0.008(5) -0.057(6)
F7 0.081(4) 0.055(3) 0.063(4) 0.003(3) 0.039(3) 0.014(3)
F11 0.145(7) 0.057(4) 0.096(6) 0.010(4) 0.055(5) -0.009(4)
F12 0.073(5) 0.171(8) 0.082(6) 0.061(6) -0.004(4) -0.012(5)
F13 0.107(9) 0.115(10) 0.053(6) 0.008(6) 0.021(6) 0.021(7)
F14 0.132(9) 0.088(7) 0.114(10) 0.012(8) 0.033(8) 0.018(7)
F15 0.115(9) 0.060(9) 0.061(7) 0.036(6) -0.010(5) -0.005(6)
F16 0.119(10) 0.056(5) 0.043(5) 0.003(5) 0.015(6) -0.004(5)
F8 0.072(4) 0.049(3) 0.053(4) 0.002(3) 0.015(3) -0.009(3)
O1 0.077(5) 0.060(5) 0.084(6) 0.006(4) 0.047(5) -0.015(4)
O2 0.079(7) 0.122(7) 0.051(5) -0.008(5) -0.002(5) 0.017(6)
O3 0.071(6) 0.106(7) 0.065(6) 0.008(5) 0.019(5) 0.009(5)
N1 0.020(3) 0.023(3) 0.019(3) -0.002(2) 0.003(3) 0.004(2)
N2 0.017(3) 0.017(3) 0.022(3) -0.002(2) 0.006(2) 0.001(2)
N3 0.025(3) 0.019(3) 0.015(3) -0.001(2) 0.004(2) 0.007(2)
N4 0.020(3) 0.027(3) 0.023(3) -0.004(3) 0.008(3) 0.004(2)
N5 0.022(3) 0.023(3) 0.021(3) -0.007(2) 0.007(3) 0.005(2)
N6 0.028(3) 0.028(3) 0.028(4) -0.001(3) 0.012(3) -0.011(3)
N7 0.023(3) 0.024(3) 0.018(3) 0.001(2) 0.008(3) 0.004(2)
N8 0.023(3) 0.017(3) 0.021(3) 0.000(2) 0.008(3) 0.000(2)
N9 0.020(3) 0.019(3) 0.018(3) 0.004(2) 0.007(3) 0.005(2)
N10 0.039(4) 0.042(4) 0.020(4) 0.000(3) 0.009(3) -0.005(3)
N11 0.033(4) 0.026(3) 0.030(4) 0.002(3) 0.014(3) 0.008(3)
N12 0.026(3) 0.026(3) 0.022(3) -0.004(3) 0.008(3) 0.005(3)
N13 0.019(3) 0.022(3) 0.015(3) 0.001(2) 0.005(2) -0.002(2)
N14 0.019(3) 0.023(3) 0.016(3) 0.001(2) 0.006(2) -0.003(2)
N15 0.024(3) 0.022(3) 0.015(3) 0.002(2) 0.006(2) -0.005(2)
N16 0.024(3) 0.030(3) 0.020(3) 0.002(3) 0.008(3) -0.005(2)
N17 0.029(3) 0.034(3) 0.014(3) 0.000(3) 0.007(3) 0.004(3)
N18 0.026(3) 0.026(3) 0.020(3) 0.000(3) 0.008(3) -0.006(3)
N19 0.024(3) 0.018(3) 0.022(3) 0.000(2) 0.009(3) -0.004(2)
N20 0.029(3) 0.022(3) 0.024(3) -0.001(2) 0.009(3) -0.006(2)
N21 0.026(3) 0.024(3) 0.023(3) 0.005(3) 0.008(3) -0.002(2)
N22 0.032(3) 0.018(3) 0.026(3) 0.000(2) 0.014(3) -0.001(2)
N23 0.021(4) 0.034(3) 0.022(3) -0.005(3) 0.006(3) 0.000(3)
N24 0.021(3) 0.020(3) 0.023(3) 0.003(2) 0.007(3) 0.001(2)
C1 0.019(4) 0.017(3) 0.021(4) 0.003(3) 0.009(3) 0.004(3)
C2 0.023(4) 0.019(3) 0.022(4) -0.003(3) 0.010(3) -0.001(3)
C3 0.023(4) 0.020(3) 0.016(3) -0.002(3) 0.004(3) -0.002(3)
C4 0.019(4) 0.019(3) 0.019(4) 0.000(3) 0.008(3) 0.002(3)
C5 0.026(4) 0.022(3) 0.017(4) 0.002(3) 0.006(3) -0.001(3)
C6 0.026(4) 0.032(4) 0.021(4) 0.003(3) 0.008(3) 0.011(3)
C7 0.021(4) 0.025(4) 0.021(4) 0.001(3) 0.004(3) 0.005(3)
C8 0.022(4) 0.024(3) 0.017(4) 0.002(3) 0.005(3) 0.008(3)
C9 0.018(3) 0.020(3) 0.021(4) 0.007(3) 0.006(3) 0.006(3)
C10 0.033(4) 0.023(3) 0.019(4) -0.004(3) 0.013(3) 0.007(3)
C11 0.024(4) 0.026(4) 0.019(4) -0.002(3) 0.006(3) 0.004(3)
C12 0.028(4) 0.041(4) 0.028(4) -0.008(3) 0.011(3) 0.017(3)
C13 0.025(4) 0.031(4) 0.015(4) -0.005(3) 0.005(3) 0.005(3)
C14 0.021(4) 0.025(3) 0.021(4) 0.002(3) 0.006(3) 0.003(3)
C15 0.044(5) 0.028(4) 0.022(4) 0.005(3) 0.010(4) 0.012(3)
C16 0.050(5) 0.036(4) 0.023(4) -0.005(3) 0.009(4) 0.008(4)
C17 0.052(6) 0.045(5) 0.022(4) 0.003(4) 0.004(4) 0.018(4)
C18 0.050(6) 0.048(6) 0.027(5) 0.005(4) 0.011(4) 0.023(4)
C19 0.028(4) 0.024(4) 0.028(4) 0.004(3) 0.015(4) 0.000(3)
C20 0.018(4) 0.021(3) 0.022(4) 0.000(3) 0.006(3) -0.005(3)
C21 0.020(4) 0.018(3) 0.022(4) 0.003(3) 0.009(3) -0.002(3)
C22 0.028(4) 0.027(4) 0.018(4) -0.002(3) 0.007(3) 0.002(3)
C23 0.042(5) 0.053(5) 0.033(5) 0.006(4) 0.016(4) 0.019(4)
C24 0.038(5) 0.056(6) 0.025(4) -0.005(4) 0.004(4) 0.014(4)
C25 0.069(7) 0.038(5) 0.025(5) 0.007(4) 0.010(5) 0.015(4)
C26 0.064(6) 0.037(5) 0.017(4) -0.001(4) 0.008(4) 0.015(4)
C27 0.022(4) 0.019(3) 0.019(4) 0.000(3) 0.008(3) 0.000(3)
C28 0.034(5) 0.024(4) 0.028(4) -0.002(3) 0.012(4) 0.008(3)
C29 0.032(5) 0.037(4) 0.030(5) 0.002(4) 0.009(4) 0.013(3)
C30 0.037(5) 0.035(4) 0.016(4) 0.005(3) 0.007(4) 0.004(4)
C31 0.026(4) 0.029(4) 0.026(4) 0.002(3) 0.010(3) 0.009(3)
C32 0.020(4) 0.017(3) 0.023(4) 0.001(3) 0.008(3) -0.001(3)
C33 0.029(4) 0.023(4) 0.023(4) -0.004(3) 0.010(3) 0.004(3)
C34 0.033(5) 0.030(4) 0.019(4) -0.002(3) 0.007(3) 0.005(3)
C35 0.026(4) 0.024(4) 0.026(4) -0.005(3) 0.009(3) 0.005(3)
C36 0.022(4) 0.032(4) 0.022(4) 0.001(3) 0.010(3) 0.000(3)
C37 0.021(4) 0.020(3) 0.017(3) 0.000(3) 0.007(3) 0.002(3)
C38 0.023(4) 0.021(3) 0.012(3) -0.002(3) 0.004(3) -0.004(3)
C39 0.022(4) 0.017(3) 0.018(4) 0.001(3) 0.005(3) 0.004(3)
C40 0.020(4) 0.020(3) 0.020(4) 0.000(3) 0.010(3) 0.001(3)
C41 0.027(4) 0.025(4) 0.018(4) 0.000(3) 0.007(3) -0.007(3)
C42 0.025(4) 0.030(4) 0.022(4) 0.002(3) 0.010(3) -0.009(3)
C43 0.025(4) 0.027(4) 0.018(4) 0.003(3) 0.011(3) -0.003(3)
C44 0.029(4) 0.026(4) 0.016(4) 0.002(3) 0.009(3) -0.001(3)
C45 0.022(4) 0.025(3) 0.020(4) 0.001(3) 0.009(3) 0.002(3)
C46 0.037(5) 0.049(5) 0.019(4) 0.001(4) 0.009(3) -0.015(4)
C47 0.055(6) 0.051(5) 0.023(4) 0.001(4) 0.019(4) -0.017(4)
C48 0.043(5) 0.041(5) 0.020(4) -0.008(4) 0.007(4) -0.017(4)
C49 0.040(5) 0.050(5) 0.018(4) 0.002(4) 0.006(4) -0.018(4)
C50 0.018(4) 0.024(3) 0.026(4) 0.002(3) 0.009(3) -0.003(3)
C51 0.044(5) 0.048(5) 0.012(4) -0.005(3) 0.005(3) -0.028(4)
C52 0.039(5) 0.036(4) 0.023(4) -0.003(4) 0.007(4) -0.023(4)
C53 0.031(4) 0.037(4) 0.017(4) 0.005(3) 0.007(3) -0.009(3)
C54 0.024(4) 0.032(4) 0.017(4) -0.002(3) 0.005(3) -0.014(3)
C55 0.025(4) 0.026(4) 0.021(4) 0.001(3) 0.010(3) -0.003(3)
C56 0.031(4) 0.024(3) 0.018(4) -0.002(3) 0.010(3) -0.007(3)
C57 0.024(4) 0.017(3) 0.023(4) -0.002(3) 0.011(3) -0.003(3)
C58 0.023(4) 0.021(3) 0.026(4) -0.005(3) 0.011(3) -0.004(3)
C59 0.030(4) 0.024(4) 0.020(4) 0.000(3) 0.012(3) -0.011(3)
C60 0.030(4) 0.024(4) 0.022(4) 0.001(3) 0.013(3) -0.004(3)
C61 0.036(4) 0.029(4) 0.025(4) 0.002(3) 0.013(3) -0.011(3)
C62 0.031(4) 0.030(4) 0.016(4) 0.006(3) 0.005(3) -0.007(3)
C63 0.025(4) 0.030(4) 0.020(4) -0.004(3) 0.009(3) -0.012(3)
C64 0.042(5) 0.026(4) 0.021(4) -0.004(3) 0.011(3) -0.004(3)
C65 0.037(4) 0.034(4) 0.024(4) 0.004(3) 0.009(3) -0.002(3)
C66 0.036(4) 0.025(4) 0.022(4) -0.005(3) 0.003(3) -0.005(3)
C67 0.040(4) 0.030(4) 0.031(4) 0.010(4) 0.013(3) 0.004(4)
C68 0.020(4) 0.017(3) 0.025(4) -0.001(3) 0.010(3) 0.001(3)
C69 0.020(4) 0.030(4) 0.020(4) 0.000(3) 0.004(3) -0.003(3)
C70 0.016(4) 0.023(4) 0.031(4) 0.005(3) 0.005(3) -0.007(3)
C71 0.023(4) 0.024(3) 0.023(4) -0.004(3) 0.009(3) -0.001(3)
C72 0.020(4) 0.016(3) 0.025(4) -0.005(3) 0.008(3) -0.002(3)
B1 0.066(8) 0.053(7) 0.039(6) 0.025(5) 0.014(6) 0.007(6)
B2 0.060(7) 0.043(6) 0.021(5) 0.000(4) 0.011(5) 0.005(5)
B3 0.083(10) 0.062(8) 0.062(9) 0.025(7) 0.024(8) 0.013(7)
B4 0.116(9) 0.064(7) 0.067(7) 0.014(7) 0.006(7) 0.004(7)
F18 0.119(10) 0.056(5) 0.043(5) 0.003(5) 0.015(6) -0.004(5)
F17 0.107(9) 0.115(10) 0.053(6) 0.008(6) 0.021(6) 0.021(7)
F19 0.132(9) 0.088(7) 0.114(10) 0.012(8) 0.033(8) 0.018(7)
B5 0.116(9) 0.064(7) 0.067(7) 0.014(7) 0.006(7) 0.004(7)
F20 0.115(9) 0.060(9) 0.061(7) 0.036(6) -0.010(5) -0.005(6)
F14A 0.132(9) 0.088(7) 0.114(10) 0.012(8) 0.033(8) 0.018(7)
F13A 0.107(9) 0.115(10) 0.053(6) 0.008(6) 0.021(6) 0.021(7)
F15A 0.115(9) 0.060(9) 0.061(7) 0.036(6) -0.010(5) -0.005(6)
F16A 0.119(10) 0.056(5) 0.043(5) 0.003(5) 0.015(6) -0.004(5)

loop_
_atom_type_symbol
_atom_type_description
_atom_type_scat_dispersion_real
_atom_type_scat_dispersion_imag
_atom_type_scat_source
Cu Cu 0.3201 1.2651 'International Tables Vol C Tables 4.2.6.8 and 6.1.1.4'
F F 0.0171 0.0103 'International Tables Vol C Tables 4.2.6.8 and 6.1.1.4'
O O 0.0106 0.0060 'International Tables Vol C Tables 4.2.6.8 and 6.1.1.4'
N N 0.0061 0.0033 'International Tables Vol C Tables 4.2.6.8 and 6.1.1.4'
C C 0.0033 0.0016 'International Tables Vol C Tables 4.2.6.8 and 6.1.1.4'
B B 0.0013 0.0007 'International Tables Vol C Tables 4.2.6.8 and 6.1.1.4'
H H 0.0000 0.0000 'International Tables Vol C Tables 4.2.6.8 and 6.1.1.4'

loop_
_geom_angle_atom_site_label_1
_geom_angle_atom_site_label_2
_geom_angle_atom_site_label_3
_geom_angle
_geom_angle_site_symmetry_1
_geom_angle_site_symmetry_3
_geom_angle_publ_flag
N5 Cu1 N4 124.9(2) 3_455 . ?
N5 Cu1 N6 115.9(2) 3_455 2_535 ?
N4 Cu1 N6 119.0(2) . 2_535 ?
N12 Cu2 N11 125.5(3) 4_535 2_535 ?
N12 Cu2 N10 117.2(3) 4_535 . ?
N11 Cu2 N10 117.2(3) 2_535 . ?
N18 Cu3 N17 115.2(3) 3 4_535 ?
N18 Cu3 N16 125.5(2) 3 . ?
N17 Cu3 N16 119.2(2) 4_535 . ?
N24 Cu4 N23 120.1(3) 3 4_525 ?
N24 Cu4 N22 125.8(2) 3 . ?
N23 Cu4 N22 113.8(2) 4_525 . ?
H1W O1 H2W 98(3) . . ?
H3W O2 H4W 96(3) . . ?
H5W O3 H6W 99(3) . . ?
C1 N1 C3 114.9(6) . . ?
C2 N2 C1 114.0(6) . . ?
C2 N3 C3 114.8(5) . . ?
C6 N4 C7 117.1(6) . . ?
C6 N4 Cu1 121.1(5) . . ?
C7 N4 Cu1 121.8(5) . . ?
C12 N5 C11 117.5(6) . . ?
C12 N5 Cu1 121.4(4) . 3_545 ?
C11 N5 Cu1 121.1(5) . 3_545 ?
C17 N6 C16 117.2(7) . . ?
C17 N6 Cu1 116.3(5) . 2_534 ?
C16 N6 Cu1 126.1(5) . 2_534 ?
C21 N7 C19 115.0(6) . . ?
C20 N8 C19 116.8(7) . . ?
C21 N9 C20 114.7(6) . . ?
C25 N10 C24 117.6(7) . . ?
C25 N10 Cu2 119.4(6) . . ?
C24 N10 Cu2 123.0(6) . . ?
C29 N11 C30 117.2(6) . . ?
C29 N11 Cu2 121.4(5) . 2_534 ?
C30 N11 Cu2 121.2(5) . 2_534 ?
C35 N12 C34 116.7(6) . . ?
C35 N12 Cu2 121.8(5) . 4_434 ?
C34 N12 Cu2 121.4(5) . 4_434 ?
C39 N13 C37 113.9(6) . . ?
C37 N14 C38 115.1(5) . . ?
C38 N15 C39 115.4(6) . . ?
C43 N16 C42 118.4(6) . . ?
C43 N16 Cu3 123.3(5) . . ?
C42 N16 Cu3 118.3(5) . . ?
C48 N17 C47 116.3(6) . . ?
C48 N17 Cu3 120.4(5) . 4_434 ?
C47 N17 Cu3 123.2(5) . 4_434 ?
C52 N18 C53 116.6(6) . . ?
C52 N18 Cu3 120.0(5) . 3_445 ?
C53 N18 Cu3 123.4(5) . 3_445 ?
C57 N19 C55 114.8(6) . . ?
C56 N20 C55 115.2(6) . . ?
C57 N21 C56 114.8(6) . . ?
C60 N22 C61 117.1(6) . . ?
C60 N22 Cu4 121.7(5) . . ?
C61 N22 Cu4 121.1(5) . . ?
C66 N23 C65 117.5(6) . . ?
C66 N23 Cu4 118.7(5) . 4_424 ?
C65 N23 Cu4 123.6(5) . 4_424 ?
C70 N24 C71 117.0(6) . . ?
C70 N24 Cu4 120.4(5) . 3_445 ?
C71 N24 Cu4 122.5(5) . 3_445 ?
N1 C1 N2 126.0(6) . . ?
N1 C1 C4 117.6(6) . . ?
N2 C1 C4 116.4(6) . . ?
N3 C2 N2 125.6(6) . . ?
N3 C2 C9 115.7(5) . . ?
N2 C2 C9 118.6(6) . . ?
N3 C3 N1 124.7(6) . . ?
N3 C3 C14 117.9(6) . . ?
N1 C3 C14 117.2(6) . . ?
C8 C4 C5 118.6(6) . . ?
C8 C4 C1 122.9(6) . . ?
C5 C4 C1 118.5(6) . . ?
C6 C5 C4 119.1(7) . . ?
C6 C5 H5 120.5 . . ?
C4 C5 H5 120.5 . . ?
N4 C6 C5 123.2(7) . . ?
N4 C6 H6 118.4 . . ?
C5 C6 H6 118.4 . . ?
N4 C7 C8 123.1(7) . . ?
N4 C7 H7 118.4 . . ?
C8 C7 H7 118.4 . . ?
C4 C8 C7 119.0(7) . . ?
C4 C8 H8 120.5 . . ?
C7 C8 H8 120.5 . . ?
C13 C9 C10 119.6(6) . . ?
C13 C9 C2 119.2(6) . . ?
C10 C9 C2 121.1(6) . . ?
C11 C10 C9 118.2(6) . . ?
C11 C10 H10 120.9 . . ?
C9 C10 H10 120.9 . . ?
N5 C11 C10 122.2(6) . . ?
N5 C11 H11 118.9 . . ?
C10 C11 H11 118.9 . . ?
N5 C12 C13 124.1(6) . . ?
N5 C12 H12 118.0 . . ?
C13 C12 H12 118.0 . . ?
C12 C13 C9 118.5(7) . . ?
C12 C13 H13 120.8 . . ?
C9 C13 H13 120.8 . . ?
C18 C14 C15 117.2(7) . . ?
C18 C14 C3 120.9(7) . . ?
C15 C14 C3 121.9(6) . . ?
C16 C15 C14 118.8(7) . . ?
C16 C15 H15 120.6 . . ?
C14 C15 H15 120.6 . . ?
N6 C16 C15 122.7(7) . . ?
N6 C16 H16 118.6 . . ?
C15 C16 H16 118.6 . . ?
N6 C17 C18 123.1(8) . . ?
N6 C17 H17 118.5 . . ?
C18 C17 H17 118.5 . . ?
C14 C18 C17 120.9(8) . . ?
C14 C18 H18 119.6 . . ?
C17 C18 H18 119.6 . . ?
N8 C19 N7 123.5(7) . . ?
N8 C19 C22 117.0(7) . . ?
N7 C19 C22 119.5(6) . . ?
N8 C20 N9 124.2(7) . . ?
N8 C20 C27 115.7(7) . . ?
N9 C20 C27 120.0(6) . . ?
N9 C21 N7 125.7(6) . . ?
N9 C21 C32 117.1(6) . . ?
N7 C21 C32 117.1(6) . . ?
C26 C22 C23 118.3(7) . . ?
C26 C22 C19 120.6(7) . . ?
C23 C22 C19 121.1(7) . . ?
C22 C23 C24 119.1(8) . . ?
C22 C23 H23 120.4 . . ?
C24 C23 H23 120.4 . . ?
N10 C24 C23 122.6(8) . . ?
N10 C24 H24 118.7 . . ?
C23 C24 H24 118.7 . . ?
N10 C25 C26 122.5(8) . . ?
N10 C25 H25 118.8 . . ?
C26 C25 H25 118.8 . . ?
C22 C26 C25 119.8(8) . . ?
C22 C26 H26 120.1 . . ?
C25 C26 H26 120.1 . . ?
C28 C27 C31 117.9(6) . . ?
C28 C27 C20 119.9(6) . . ?
C31 C27 C20 122.2(7) . . ?
C29 C28 C27 119.3(7) . . ?
C29 C28 H28 120.4 . . ?
C27 C28 H28 120.4 . . ?
N11 C29 C28 123.9(8) . . ?
N11 C29 H29 118.0 . . ?
C28 C29 H29 118.0 . . ?
N11 C30 C31 122.6(7) . . ?
N11 C30 H30 118.7 . . ?
C31 C30 H30 118.7 . . ?
C30 C31 C27 119.1(7) . . ?
C30 C31 H31 120.4 . . ?
C27 C31 H31 120.4 . . ?
C33 C32 C36 118.3(7) . . ?
C33 C32 C21 121.8(6) . . ?
C36 C32 C21 119.9(7) . . ?
C34 C33 C32 119.6(6) . . ?
C34 C33 H33 120.2 . . ?
C32 C33 H33 120.2 . . ?
N12 C34 C33 123.2(7) . . ?
N12 C34 H34 118.4 . . ?
C33 C34 H34 118.4 . . ?
N12 C35 C36 123.3(6) . . ?
N12 C35 H35 118.4 . . ?
C36 C35 H35 118.4 . . ?
C32 C36 C35 119.0(7) . . ?
C32 C36 H36 120.5 . . ?
C35 C36 H36 120.5 . . ?
N14 C37 N13 126.0(6) . . ?
N14 C37 C40 116.8(6) . . ?
N13 C37 C40 117.2(6) . . ?
N15 C38 N14 124.0(6) . . ?
N15 C38 C45 117.1(6) . . ?
N14 C38 C45 118.9(6) . . ?
N13 C39 N15 125.7(6) . . ?
N13 C39 C50 118.2(6) . . ?
N15 C39 C50 116.1(6) . . ?
C41 C40 C44 118.9(6) . . ?
C41 C40 C37 122.2(6) . . ?
C44 C40 C37 118.9(6) . . ?
C40 C41 C42 119.6(6) . . ?
C40 C41 H41 120.2 . . ?
C42 C41 H41 120.2 . . ?
N16 C42 C41 121.1(6) . . ?
N16 C42 H42 119.4 . . ?
C41 C42 H42 119.4 . . ?
N16 C43 C44 124.5(6) . . ?
N16 C43 H43 117.7 . . ?
C44 C43 H43 117.7 . . ?
C43 C44 C40 117.4(6) . . ?
C43 C44 H44 121.3 . . ?
C40 C44 H44 121.3 . . ?
C49 C45 C46 118.7(7) . . ?
C49 C45 C38 120.0(6) . . ?
C46 C45 C38 121.2(7) . . ?
C47 C46 C45 119.0(7) . . ?
C47 C46 H46 120.5 . . ?
C45 C46 H46 120.5 . . ?
N17 C47 C46 123.4(7) . . ?
N17 C47 H47 118.3 . . ?
C46 C47 H47 118.3 . . ?
N17 C48 C49 124.0(7) . . ?
N17 C48 H48 118.0 . . ?
C49 C48 H48 118.0 . . ?
C48 C49 C45 118.5(7) . . ?
C48 C49 H49 120.8 . . ?
C45 C49 H49 120.8 . . ?
C54 C50 C51 118.9(6) . . ?
C54 C50 C39 122.7(6) . . ?
C51 C50 C39 118.3(6) . . ?
C52 C51 C50 118.9(7) . . ?
C52 C51 H51 120.5 . . ?
C50 C51 H51 120.5 . . ?
N18 C52 C51 123.6(7) . . ?
N18 C52 H52 118.2 . . ?
C51 C52 H52 118.2 . . ?
N18 C53 C54 123.1(7) . . ?
N18 C53 H53 118.5 . . ?
C54 C53 H53 118.5 . . ?
C50 C54 C53 118.9(7) . . ?
C50 C54 H54 120.5 . . ?
C53 C54 H54 120.5 . . ?
N19 C55 N20 125.0(6) . . ?
N19 C55 C58 117.7(6) . . ?
N20 C55 C58 117.1(6) . . ?
N20 C56 N21 124.9(6) . . ?
N20 C56 C63 118.4(6) . . ?
N21 C56 C63 116.7(6) . . ?
N19 C57 N21 125.4(6) . . ?
N19 C57 C68 118.6(6) . . ?
N21 C57 C68 116.1(6) . . ?
C59 C58 C62 118.3(6) . . ?
C59 C58 C55 122.2(6) . . ?
C62 C58 C55 119.4(6) . . ?
C58 C59 C60 119.2(6) . . ?
C58 C59 H59 120.4 . . ?
C60 C59 H59 120.4 . . ?
N22 C60 C59 122.3(7) . . ?
N22 C60 H60 118.9 . . ?
C59 C60 H60 118.9 . . ?
N22 C61 C62 124.5(6) . . ?
N22 C61 H61 117.8 . . ?
C62 C61 H61 117.8 . . ?
C61 C62 C58 118.5(7) . . ?
C61 C62 H62 120.7 . . ?
C58 C62 H62 120.7 . . ?
C64 C63 C67 118.1(7) . . ?
C64 C63 C56 122.1(6) . . ?
C67 C63 C56 119.8(7) . . ?
C63 C64 C65 119.6(7) . . ?
C63 C64 H64 120.2 . . ?
C65 C64 H64 120.2 . . ?
N23 C65 C64 122.0(7) . . ?
N23 C65 H65 119.0 . . ?
C64 C65 H65 119.0 . . ?
N23 C66 C67 124.2(7) . . ?
N23 C66 H66 117.9 . . ?
C67 C66 H66 117.9 . . ?
C66 C67 C63 118.5(7) . . ?
C66 C67 H67 120.8 . . ?
C63 C67 H67 120.8 . . ?
C69 C68 C72 117.7(6) . . ?
C69 C68 C57 120.3(7) . . ?
C72 C68 C57 122.0(6) . . ?
C70 C69 C68 119.7(7) . . ?
C70 C69 H69 120.1 . . ?
C68 C69 H69 120.1 . . ?
N24 C70 C69 123.2(7) . . ?
N24 C70 H70 118.4 . . ?
C69 C70 H70 118.4 . . ?
N24 C71 C72 122.8(7) . . ?
N24 C71 H71 118.6 . . ?
C72 C71 H71 118.6 . . ?
C71 C72 C68 119.4(7) . . ?
C71 C72 H72 120.3 . . ?
C68 C72 H72 120.3 . . ?
F1 B1 F3 110.2(10) . . ?
F1 B1 F4 110.9(10) . . ?
F3 B1 F4 109.0(8) . . ?
F1 B1 F2 109.1(8) . . ?
F3 B1 F2 109.0(9) . . ?
F4 B1 F2 108.5(10) . . ?
F5 B2 F7 109.6(8) . . ?
F5 B2 F6 108.6(9) . . ?
F7 B2 F6 108.1(8) . . ?
F5 B2 F8 110.3(8) . . ?
F7 B2 F8 110.4(9) . . ?
F6 B2 F8 109.8(8) . . ?
F12 B3 F10 110.8(12) . . ?
F12 B3 F11 115.7(11) . . ?
F10 B3 F11 107.9(12) . . ?
F12 B3 F9 104.1(13) . . ?
F10 B3 F9 111.0(12) . . ?
F11 B3 F9 107.3(12) . . ?
F13 B4 F16 120(2) . . ?
F13 B4 F15 109.0(18) . . ?
F16 B4 F15 112.3(16) . . ?
F13 B4 F14 107.8(14) . . ?
F16 B4 F14 106.8(18) . . ?
F15 B4 F14 98.0(15) . . ?
F20 B5 F19 109.5(18) . . ?
F20 B5 F18 110(2) . . ?
F19 B5 F18 101(2) . . ?
F20 B5 F17 98(2) . . ?
F19 B5 F17 124(3) . . ?
F18 B5 F17 114.9(18) . . ?

loop_
_geom_bond_atom_site_label_1
_geom_bond_atom_site_label_2
_geom_bond_distance
_geom_bond_site_symmetry_2
_geom_bond_publ_flag
Cu1 N5 1.981(6) 3_455 ?
Cu1 N4 1.982(5) . ?
Cu1 N6 1.990(6) 2_535 ?
Cu2 N12 1.980(6) 4_535 ?
Cu2 N11 1.983(6) 2_535 ?
Cu2 N10 1.988(7) . ?
Cu3 N18 1.961(6) 3 ?
Cu3 N17 1.972(6) 4_535 ?
Cu3 N16 1.975(6) . ?
Cu4 N24 1.977(6) 3 ?
Cu4 N23 1.990(6) 4_525 ?
Cu4 N22 1.997(6) . ?
F1 B1 1.372(14) . ?
F2 B1 1.401(13) . ?
F3 B1 1.393(12) . ?
F4 B1 1.393(14) . ?
F6 B2 1.381(11) . ?
F5 B2 1.353(12) . ?
F9 B3 1.398(17) . ?
F10 B3 1.342(15) . ?
F7 B2 1.372(12) . ?
F11 B3 1.354(16) . ?
F12 B3 1.341(17) . ?
F13 B4 1.366(12) . ?
F14 B4 1.430(12) . ?
F15 B4 1.390(13) . ?
F16 B4 1.380(13) . ?
F8 B2 1.387(12) . ?
O1 H1W 0.8801(15) . ?
O1 H2W 0.8800(14) . ?
O2 H3W 0.8801(15) . ?
O2 H4W 0.8802(14) . ?
O3 H5W 0.8800(15) . ?
O3 H6W 0.8800(14) . ?
N1 C1 1.315(9) . ?
N1 C3 1.343(9) . ?
N2 C2 1.335(8) . ?
N2 C1 1.341(9) . ?
N3 C2 1.333(8) . ?
N3 C3 1.337(9) . ?
N4 C6 1.346(9) . ?
N4 C7 1.357(9) . ?
N5 C12 1.347(9) . ?
N5 C11 1.350(8) . ?
N5 Cu1 1.981(6) 3_545 ?
N6 C17 1.328(10) . ?
N6 C16 1.352(10) . ?
N6 Cu1 1.990(6) 2_534 ?
N7 C21 1.335(9) . ?
N7 C19 1.347(9) . ?
N8 C20 1.325(9) . ?
N8 C19 1.334(9) . ?
N9 C21 1.333(8) . ?
N9 C20 1.345(10) . ?
N10 C25 1.312(11) . ?
N10 C24 1.338(11) . ?
N11 C29 1.334(10) . ?
N11 C30 1.337(9) . ?
N11 Cu2 1.983(6) 2_534 ?
N12 C35 1.343(9) . ?
N12 C34 1.357(9) . ?
N12 Cu2 1.980(6) 4_434 ?
N13 C39 1.325(9) . ?
N13 C37 1.345(8) . ?
N14 C37 1.324(8) . ?
N14 C38 1.351(8) . ?
N15 C38 1.330(8) . ?
N15 C39 1.343(8) . ?
N16 C43 1.333(9) . ?
N16 C42 1.348(8) . ?
N17 C48 1.348(9) . ?
N17 C47 1.355(10) . ?
N17 Cu3 1.972(6) 4_434 ?
N18 C52 1.348(9) . ?
N18 C53 1.358(9) . ?
N18 Cu3 1.961(6) 3_445 ?
N19 C57 1.328(9) . ?
N19 C55 1.341(8) . ?
N20 C56 1.322(9) . ?
N20 C55 1.344(9) . ?
N21 C57 1.339(9) . ?
N21 C56 1.351(9) . ?
N22 C60 1.334(8) . ?
N22 C61 1.340(9) . ?
N23 C66 1.337(9) . ?
N23 C65 1.362(9) . ?
N23 Cu4 1.990(6) 4_424 ?
N24 C70 1.348(9) . ?
N24 C71 1.356(9) . ?
N24 Cu4 1.977(6) 3_445 ?
C1 C4 1.496(9) . ?
C2 C9 1.502(9) . ?
C3 C14 1.470(9) . ?
C4 C8 1.375(9) . ?
C4 C5 1.400(10) . ?
C5 C6 1.373(9) . ?
C5 H5 0.9500 . ?
C6 H6 0.9500 . ?
C7 C8 1.384(9) . ?
C7 H7 0.9500 . ?
C8 H8 0.9500 . ?
C9 C13 1.372(9) . ?
C9 C10 1.401(9) . ?
C10 C11 1.396(10) . ?
C10 H10 0.9500 . ?
C11 H11 0.9500 . ?
C12 C13 1.369(10) . ?
C12 H12 0.9500 . ?
C13 H13 0.9500 . ?
C14 C18 1.364(11) . ?
C14 C15 1.403(10) . ?
C15 C16 1.392(10) . ?
C15 H15 0.9500 . ?
C16 H16 0.9500 . ?
C17 C18 1.376(11) . ?
C17 H17 0.9500 . ?
C18 H18 0.9500 . ?
C19 C22 1.481(10) . ?
C20 C27 1.476(10) . ?
C21 C32 1.484(10) . ?
C22 C26 1.346(11) . ?
C22 C23 1.369(11) . ?
C23 C24 1.372(11) . ?
C23 H23 0.9500 . ?
C24 H24 0.9500 . ?
C25 C26 1.388(11) . ?
C25 H25 0.9500 . ?
C26 H26 0.9500 . ?
C27 C28 1.371(10) . ?
C27 C31 1.392(10) . ?
C28 C29 1.354(10) . ?
C28 H28 0.9500 . ?
C29 H29 0.9500 . ?
C30 C31 1.371(10) . ?
C30 H30 0.9500 . ?
C31 H31 0.9500 . ?
C32 C33 1.377(10) . ?
C32 C36 1.388(10) . ?
C33 C34 1.375(10) . ?
C33 H33 0.9500 . ?
C34 H34 0.9500 . ?
C35 C36 1.389(10) . ?
C35 H35 0.9500 . ?
C36 H36 0.9500 . ?
C37 C40 1.485(9) . ?
C38 C45 1.470(10) . ?
C39 C50 1.481(9) . ?
C40 C41 1.383(9) . ?
C40 C44 1.406(9) . ?
C41 C42 1.412(10) . ?
C41 H41 0.9500 . ?
C42 H42 0.9500 . ?
C43 C44 1.386(10) . ?
C43 H43 0.9500 . ?
C44 H44 0.9500 . ?
C45 C49 1.386(11) . ?
C45 C46 1.388(10) . ?
C46 C47 1.377(10) . ?
C46 H46 0.9500 . ?
C47 H47 0.9500 . ?
C48 C49 1.380(10) . ?
C48 H48 0.9500 . ?
C49 H49 0.9500 . ?
C50 C54 1.362(10) . ?
C50 C51 1.403(10) . ?
C51 C52 1.369(10) . ?
C51 H51 0.9500 . ?
C52 H52 0.9500 . ?
C53 C54 1.395(9) . ?
C53 H53 0.9500 . ?
C54 H54 0.9500 . ?
C55 C58 1.481(10) . ?
C56 C63 1.473(10) . ?
C57 C68 1.475(9) . ?
C58 C59 1.362(10) . ?
C58 C62 1.404(9) . ?
C59 C60 1.404(10) . ?
C59 H59 0.9500 . ?
C60 H60 0.9500 . ?
C61 C62 1.352(10) . ?
C61 H61 0.9500 . ?
C62 H62 0.9500 . ?
C63 C64 1.381(10) . ?
C63 C67 1.413(11) . ?
C64 C65 1.384(10) . ?
C64 H64 0.9500 . ?
C65 H65 0.9500 . ?
C66 C67 1.361(11) . ?
C66 H66 0.9500 . ?
C67 H67 0.9500 . ?
C68 C69 1.386(10) . ?
C68 C72 1.394(10) . ?
C69 C70 1.373(10) . ?
C69 H69 0.9500 . ?
C70 H70 0.9500 . ?
C71 C72 1.380(9) . ?
C71 H71 0.9500 . ?
C72 H72 0.9500 . ?
F18 B5 1.391(13) . ?
F17 B5 1.394(13) . ?
F19 B5 1.390(13) . ?
B5 F20 1.385(13) . ?

loop_
_geom_torsion_atom_site_label_1
_geom_torsion_atom_site_label_2
_geom_torsion_atom_site_label_3
_geom_torsion_atom_site_label_4
_geom_torsion
_geom_torsion_site_symmetry_1
_geom_torsion_site_symmetry_2
_geom_torsion_site_symmetry_3
_geom_torsion_site_symmetry_4
_geom_torsion_publ_flag
C3 N1 C1 N2 1.6(10) . . . . ?
C3 N1 C1 C4 179.3(6) . . . . ?
C2 N2 C1 N1 -1.6(10) . . . . ?
C2 N2 C1 C4 -179.3(6) . . . . ?
C3 N3 C2 N2 -0.3(10) . . . . ?
C3 N3 C2 C9 -177.4(6) . . . . ?
C1 N2 C2 N3 0.9(9) . . . . ?
C1 N2 C2 C9 177.9(6) . . . . ?
C2 N3 C3 N1 0.3(10) . . . . ?
C2 N3 C3 C14 175.3(6) . . . . ?
C1 N1 C3 N3 -0.9(10) . . . . ?
C1 N1 C3 C14 -176.0(6) . . . . ?
N1 C1 C4 C8 179.2(7) . . . . ?
N2 C1 C4 C8 -2.9(10) . . . . ?
N1 C1 C4 C5 -0.1(9) . . . . ?
N2 C1 C4 C5 177.8(6) . . . . ?
C8 C4 C5 C6 1.2(10) . . . . ?
C1 C4 C5 C6 -179.4(6) . . . . ?
C7 N4 C6 C5 -1.2(11) . . . . ?
Cu1 N4 C6 C5 177.0(6) . . . . ?
C4 C5 C6 N4 -0.2(11) . . . . ?
C6 N4 C7 C8 1.7(10) . . . . ?
Cu1 N4 C7 C8 -176.5(5) . . . . ?
C5 C4 C8 C7 -0.7(10) . . . . ?
C1 C4 C8 C7 179.9(6) . . . . ?
N4 C7 C8 C4 -0.8(11) . . . . ?
N3 C2 C9 C13 -4.6(9) . . . . ?
N2 C2 C9 C13 178.1(6) . . . . ?
N3 C2 C9 C10 171.9(6) . . . . ?
N2 C2 C9 C10 -5.4(9) . . . . ?
C13 C9 C10 C11 1.1(10) . . . . ?
C2 C9 C10 C11 -175.4(6) . . . . ?
C12 N5 C11 C10 -0.2(10) . . . . ?
Cu1 N5 C11 C10 179.2(5) 3_545 . . . ?
C9 C10 C11 N5 -0.9(11) . . . . ?
C11 N5 C12 C13 1.3(11) . . . . ?
Cu1 N5 C12 C13 -178.1(6) 3_545 . . . ?
N5 C12 C13 C9 -1.2(12) . . . . ?
C10 C9 C13 C12 -0.1(10) . . . . ?
C2 C9 C13 C12 176.5(6) . . . . ?
N3 C3 C14 C18 -158.4(8) . . . . ?
N1 C3 C14 C18 17.0(11) . . . . ?
N3 C3 C14 C15 19.9(10) . . . . ?
N1 C3 C14 C15 -164.6(7) . . . . ?
C18 C14 C15 C16 -1.6(12) . . . . ?
C3 C14 C15 C16 180.0(7) . . . . ?
C17 N6 C16 C15 -2.1(12) . . . . ?
Cu1 N6 C16 C15 -175.2(6) 2_534 . . . ?
C14 C15 C16 N6 3.1(13) . . . . ?
C16 N6 C17 C18 -0.3(13) . . . . ?
Cu1 N6 C17 C18 173.5(8) 2_534 . . . ?
C15 C14 C18 C17 -0.6(13) . . . . ?
C3 C14 C18 C17 177.8(8) . . . . ?
N6 C17 C18 C14 1.7(15) . . . . ?
C20 N8 C19 N7 1.1(10) . . . . ?
C20 N8 C19 C22 179.2(6) . . . . ?
C21 N7 C19 N8 0.2(10) . . . . ?
C21 N7 C19 C22 -177.9(6) . . . . ?
C19 N8 C20 N9 -2.8(11) . . . . ?
C19 N8 C20 C27 -179.5(6) . . . . ?
C21 N9 C20 N8 3.0(10) . . . . ?
C21 N9 C20 C27 179.6(6) . . . . ?
C20 N9 C21 N7 -1.6(10) . . . . ?
C20 N9 C21 C32 -179.6(6) . . . . ?
C19 N7 C21 N9 0.1(10) . . . . ?
C19 N7 C21 C32 178.1(6) . . . . ?
N8 C19 C22 C26 -11.1(11) . . . . ?
N7 C19 C22 C26 167.1(8) . . . . ?
N8 C19 C22 C23 171.3(7) . . . . ?
N7 C19 C22 C23 -10.5(11) . . . . ?
C26 C22 C23 C24 2.9(13) . . . . ?
C19 C22 C23 C24 -179.5(8) . . . . ?
C25 N10 C24 C23 3.3(14) . . . . ?
Cu2 N10 C24 C23 179.8(7) . . . . ?
C22 C23 C24 N10 -4.3(14) . . . . ?
C24 N10 C25 C26 -1.0(14) . . . . ?
Cu2 N10 C25 C26 -177.6(8) . . . . ?
C23 C22 C26 C25 -0.7(14) . . . . ?
C19 C22 C26 C25 -178.4(8) . . . . ?
N10 C25 C26 C22 -0.3(15) . . . . ?
N8 C20 C27 C28 1.4(10) . . . . ?
N9 C20 C27 C28 -175.5(7) . . . . ?
N8 C20 C27 C31 -177.3(7) . . . . ?
N9 C20 C27 C31 5.9(11) . . . . ?
C31 C27 C28 C29 -1.2(11) . . . . ?
C20 C27 C28 C29 -179.9(7) . . . . ?
C30 N11 C29 C28 -0.4(12) . . . . ?
Cu2 N11 C29 C28 175.3(6) 2_534 . . . ?
C27 C28 C29 N11 1.5(13) . . . . ?
C29 N11 C30 C31 -1.1(12) . . . . ?
Cu2 N11 C30 C31 -176.7(6) 2_534 . . . ?
N11 C30 C31 C27 1.4(12) . . . . ?
C28 C27 C31 C30 -0.2(11) . . . . ?
C20 C27 C31 C30 178.5(7) . . . . ?
N9 C21 C32 C33 3.4(9) . . . . ?
N7 C21 C32 C33 -174.8(6) . . . . ?
N9 C21 C32 C36 -175.9(6) . . . . ?
N7 C21 C32 C36 5.9(9) . . . . ?
C36 C32 C33 C34 -1.7(10) . . . . ?
C21 C32 C33 C34 179.1(7) . . . . ?
C35 N12 C34 C33 -1.9(11) . . . . ?
Cu2 N12 C34 C33 -178.1(6) 4_434 . . . ?
C32 C33 C34 N12 3.1(11) . . . . ?
C34 N12 C35 C36 -0.7(11) . . . . ?
Cu2 N12 C35 C36 175.6(6) 4_434 . . . ?
C33 C32 C36 C35 -0.7(10) . . . . ?
C21 C32 C36 C35 178.6(6) . . . . ?
N12 C35 C36 C32 1.9(11) . . . . ?
C38 N14 C37 N13 0.7(10) . . . . ?
C38 N14 C37 C40 179.5(6) . . . . ?
C39 N13 C37 N14 -0.7(10) . . . . ?
C39 N13 C37 C40 -179.5(6) . . . . ?
C39 N15 C38 N14 0.8(10) . . . . ?
C39 N15 C38 C45 179.4(6) . . . . ?
C37 N14 C38 N15 -0.8(10) . . . . ?
C37 N14 C38 C45 -179.3(6) . . . . ?
C37 N13 C39 N15 0.8(10) . . . . ?
C37 N13 C39 C50 -178.3(5) . . . . ?
C38 N15 C39 N13 -0.8(10) . . . . ?
C38 N15 C39 C50 178.2(6) . . . . ?
N14 C37 C40 C41 -175.4(6) . . . . ?
N13 C37 C40 C41 3.5(9) . . . . ?
N14 C37 C40 C44 5.5(9) . . . . ?
N13 C37 C40 C44 -175.6(6) . . . . ?
C44 C40 C41 C42 -1.0(10) . . . . ?
C37 C40 C41 C42 180.0(6) . . . . ?
C43 N16 C42 C41 -0.2(10) . . . . ?
Cu3 N16 C42 C41 -179.1(5) . . . . ?
C40 C41 C42 N16 0.7(11) . . . . ?
C42 N16 C43 C44 0.0(11) . . . . ?
Cu3 N16 C43 C44 178.9(5) . . . . ?
N16 C43 C44 C40 -0.3(11) . . . . ?
C41 C40 C44 C43 0.8(10) . . . . ?
C37 C40 C44 C43 179.9(6) . . . . ?
N15 C38 C45 C49 1.9(10) . . . . ?
N14 C38 C45 C49 -179.4(7) . . . . ?
N15 C38 C45 C46 179.3(7) . . . . ?
N14 C38 C45 C46 -2.0(10) . . . . ?
C49 C45 C46 C47 -0.5(12) . . . . ?
C38 C45 C46 C47 -177.9(7) . . . . ?
C48 N17 C47 C46 -1.1(13) . . . . ?
Cu3 N17 C47 C46 -179.0(7) 4_434 . . . ?
C45 C46 C47 N17 0.0(14) . . . . ?
C47 N17 C48 C49 2.9(12) . . . . ?
Cu3 N17 C48 C49 -179.1(7) 4_434 . . . ?
N17 C48 C49 C45 -3.5(13) . . . . ?
C46 C45 C49 C48 2.1(12) . . . . ?
C38 C45 C49 C48 179.6(7) . . . . ?
N13 C39 C50 C54 0.7(10) . . . . ?
N15 C39 C50 C54 -178.5(7) . . . . ?
N13 C39 C50 C51 178.7(7) . . . . ?
N15 C39 C50 C51 -0.4(10) . . . . ?
C54 C50 C51 C52 -0.8(12) . . . . ?
C39 C50 C51 C52 -178.9(7) . . . . ?
C53 N18 C52 C51 1.6(12) . . . . ?
Cu3 N18 C52 C51 -178.9(7) 3_445 . . . ?
C50 C51 C52 N18 -0.7(14) . . . . ?
C52 N18 C53 C54 -1.0(11) . . . . ?
Cu3 N18 C53 C54 179.6(6) 3_445 . . . ?
C51 C50 C54 C53 1.4(11) . . . . ?
C39 C50 C54 C53 179.4(7) . . . . ?
N18 C53 C54 C50 -0.5(12) . . . . ?
C57 N19 C55 N20 -0.7(10) . . . . ?
C57 N19 C55 C58 -176.2(6) . . . . ?
C56 N20 C55 N19 -0.8(10) . . . . ?
C56 N20 C55 C58 174.7(6) . . . . ?
C55 N20 C56 N21 1.4(10) . . . . ?
C55 N20 C56 C63 -174.6(6) . . . . ?
C57 N21 C56 N20 -0.5(10) . . . . ?
C57 N21 C56 C63 175.6(6) . . . . ?
C55 N19 C57 N21 1.8(10) . . . . ?
C55 N19 C57 C68 -179.2(6) . . . . ?
C56 N21 C57 N19 -1.3(10) . . . . ?
C56 N21 C57 C68 179.8(6) . . . . ?
N19 C55 C58 C59 0.2(10) . . . . ?
N20 C55 C58 C59 -175.6(6) . . . . ?
N19 C55 C58 C62 177.3(6) . . . . ?
N20 C55 C58 C62 1.5(10) . . . . ?
C62 C58 C59 C60 1.1(10) . . . . ?
C55 C58 C59 C60 178.2(6) . . . . ?
C61 N22 C60 C59 1.7(10) . . . . ?
Cu4 N22 C60 C59 179.5(5) . . . . ?
C58 C59 C60 N22 -1.5(11) . . . . ?
C60 N22 C61 C62 -1.9(11) . . . . ?
Cu4 N22 C61 C62 -179.6(6) . . . . ?
N22 C61 C62 C58 1.6(12) . . . . ?
C59 C58 C62 C61 -1.2(11) . . . . ?
C55 C58 C62 C61 -178.4(7) . . . . ?
N20 C56 C63 C64 -39.6(11) . . . . ?
N21 C56 C63 C64 144.0(7) . . . . ?
N20 C56 C63 C67 139.3(8) . . . . ?
N21 C56 C63 C67 -37.0(10) . . . . ?
C67 C63 C64 C65 -0.4(12) . . . . ?
C56 C63 C64 C65 178.6(7) . . . . ?
C66 N23 C65 C64 1.2(11) . . . . ?
Cu4 N23 C65 C64 177.0(6) 4_424 . . . ?
C63 C64 C65 N23 -1.4(12) . . . . ?
C65 N23 C66 C67 1.0(12) . . . . ?
Cu4 N23 C66 C67 -175.1(7) 4_424 . . . ?
N23 C66 C67 C63 -2.7(13) . . . . ?
C64 C63 C67 C66 2.3(12) . . . . ?
C56 C63 C67 C66 -176.7(7) . . . . ?
N19 C57 C68 C69 -178.2(6) . . . . ?
N21 C57 C68 C69 0.9(10) . . . . ?
N19 C57 C68 C72 1.0(10) . . . . ?
N21 C57 C68 C72 -180.0(6) . . . . ?
C72 C68 C69 C70 0.8(10) . . . . ?
C57 C68 C69 C70 179.9(7) . . . . ?
C71 N24 C70 C69 0.7(10) . . . . ?
Cu4 N24 C70 C69 -176.6(6) 3_445 . . . ?
C68 C69 C70 N24 -1.3(11) . . . . ?
C70 N24 C71 C72 0.4(10) . . . . ?
Cu4 N24 C71 C72 177.6(5) 3_445 . . . ?
N24 C71 C72 C68 -0.9(10) . . . . ?
C69 C68 C72 C71 0.3(10) . . . . ?
C57 C68 C72 C71 -178.9(6) . . . . ?
